data_1512941
loop_
_publ_author_name
'Timothy J. Boyle'
'Leigh Anna M. Ottley'

_publ_section_title
;
 Structural characterization of the coordination behavior of
 4,4'-di-methoxy,2,2'-di-ol-benzophenone modified metal
 alkoxides
;
_journal_issue 1
_journal_name_full 'Inorganica Chimica Acta'
_journal_page_first 69
_journal_page_last 80
_journal_paper_doi 10.1016/j.ica.2010.08.047
_journal_volume 364
_journal_year 2010
_chemical_formula_sum 'C60 H90 O16 Ta2'
_chemical_formula_weight 1429.22
_chemical_name_systematic
; 
 ? 
;
_space_group_IT_number 2
_symmetry_cell_setting triclinic
_symmetry_space_group_name_Hall '-P 1'
_symmetry_space_group_name_H-M 'P -1'
_atom_sites_solution_hydrogens geom
_atom_sites_solution_primary direct
_atom_sites_solution_secondary difmap
_audit_creation_method SHELXL-97
_cell_angle_alpha 77.165(5)
_cell_angle_beta 84.363(5)
_cell_angle_gamma 83.424(5)
_cell_formula_units_Z 1
_cell_length_a 9.887(3)
_cell_length_b 12.448(4)
_cell_length_c 14.685(4)
_cell_measurement_temperature 173(2)
_cell_volume 1745.6(9)
_computing_cell_refinement 'Bruker SMART'
_computing_data_collection 'Bruker SMART'
_computing_data_reduction 'Bruker SAINT'
_computing_molecular_graphics 'Bruker SHELXTL'
_computing_publication_material 'Bruker SHELXTL'
_computing_structure_refinement 'SHELXL-97 (Sheldrick, 1997)'
_computing_structure_solution 'SHELXS-97 (Sheldrick, 1990)'
_diffrn_ambient_temperature 173(2)
_diffrn_measured_fraction_theta_full 0.985
_diffrn_measured_fraction_theta_max 0.985
_diffrn_measurement_device_type 'CCD area detector'
_diffrn_measurement_method 'phi and omega scans'
_diffrn_radiation_monochromator graphite
_diffrn_radiation_source 'fine-focus sealed tube'
_diffrn_radiation_type MoK\a
_diffrn_radiation_wavelength 0.71073
_diffrn_reflns_av_R_equivalents 0.0445
_diffrn_reflns_av_sigmaI/netI 0.0678
_diffrn_reflns_limit_h_max 11
_diffrn_reflns_limit_h_min -11
_diffrn_reflns_limit_k_max 14
_diffrn_reflns_limit_k_min -14
_diffrn_reflns_limit_l_max 17
_diffrn_reflns_limit_l_min -17
_diffrn_reflns_number 12729
_diffrn_reflns_theta_full 25.31
_diffrn_reflns_theta_max 25.31
_diffrn_reflns_theta_min 1.69
_exptl_absorpt_coefficient_mu 3.189
_exptl_absorpt_correction_T_max 0.775
_exptl_absorpt_correction_T_min 0.689
_exptl_absorpt_correction_type empirical
_exptl_absorpt_process_details SADABS
_exptl_crystal_colour yellow
_exptl_crystal_density_diffrn 1.360
_exptl_crystal_density_meas ?
_exptl_crystal_density_method 'not measured'
_exptl_crystal_description needle
_exptl_crystal_F_000 724
_exptl_crystal_size_max 0.30
_exptl_crystal_size_mid 0.10
_exptl_crystal_size_min 0.08
_refine_diff_density_max 2.365
_refine_diff_density_min -0.667
_refine_diff_density_rms 0.150
_refine_ls_extinction_method none
_refine_ls_goodness_of_fit_ref 1.080
_refine_ls_hydrogen_treatment constr
_refine_ls_matrix_type full
_refine_ls_number_parameters 363
_refine_ls_number_reflns 6268
_refine_ls_number_restraints 0
_refine_ls_restrained_S_all 1.080
_refine_ls_R_factor_all 0.0542
_refine_ls_R_factor_gt 0.0473
_refine_ls_shift/su_max 0.001
_refine_ls_shift/su_mean 0.000
_refine_ls_structure_factor_coef Fsqd
_refine_ls_weighting_details 'calc w=1/[\s^2^(Fo^2^)+(0.0568P)^2^+0.0000P] where P=(Fo^2^+2Fc^2^)/3'
_refine_ls_weighting_scheme calc
_refine_ls_wR_factor_gt 0.1119
_refine_ls_wR_factor_ref 0.1158
_reflns_number_gt 5542
_reflns_number_total 6268
_reflns_threshold_expression >2sigma(I)
_cod_data_source_file 2010-69.cif
_cod_data_source_block 10mr012s
_cod_depositor_comments
;
The following automatic conversions were performed:

'_symmetry_cell_setting' value 'Triclinic' changed to 'triclinic'
according to the built-in table from CIF Core dictionary named
'cif_core.dic' version 2.4.1 from 2010-06-29.

Automatic conversion script
Id: cif_fix_values 1891 2012-01-12 08:04:46Z andrius 

The following automatic conversions were performed:

'_exptl_crystal_density_meas' value 'not measured' was changed to '?'
- the value is perceived as not measured.

Automatic conversion script
Id: cif_fix_values 3008 2015-01-20 13:52:24Z robertas 
;
_cod_original_sg_symbol_H-M P-1
_cod_database_code 1512941

loop_
_symmetry_equiv_pos_as_xyz
'x, y, z'
'-x, -y, -z'

loop_
_atom_site_label
_atom_site_type_symbol
_atom_site_fract_x
_atom_site_fract_y
_atom_site_fract_z
_atom_site_U_iso_or_equiv
_atom_site_adp_type
_atom_site_occupancy
_atom_site_symmetry_multiplicity
_atom_site_calc_flag
_atom_site_refinement_flags
Ta1 Ta 0.64977(2) 0.66973(2) 0.820379(18) 0.03146(11) Uani 1 1 d .
O1 O 0.7482(4) 0.5258(3) 0.8810(3) 0.0316(9) Uani 1 1 d .
O3 O 0.5163(4) 0.6529(4) 0.9466(3) 0.0361(10) Uani 1 1 d .
O6 O 0.7529(4) 0.7392(4) 0.8872(3) 0.0374(10) Uani 1 1 d .
O2 O 0.5207(4) 0.5689(4) 0.7949(3) 0.0381(11) Uani 1 1 d .
O7 O 0.7559(5) 0.6805(4) 0.7070(3) 0.0454(12) Uani 1 1 d .
O4 O 0.1096(5) 0.4442(4) 0.7361(3) 0.0493(13) Uani 1 1 d .
O8 O 0.8581(5) 0.2518(4) 0.7057(3) 0.0515(13) Uani 1 1 d .
O5 O 0.5287(5) 0.7940(4) 0.7753(4) 0.0523(13) Uani 1 1 d .
C1 C 0.7403(6) 0.4211(5) 0.8745(4) 0.0290(13) Uani 1 1 d .
C14 C 0.3273(6) 0.6543(5) 1.0543(4) 0.0287(13) Uani 1 1 d .
C11 C 0.3239(6) 0.5828(5) 0.9035(4) 0.0298(13) Uani 1 1 d .
C7 C 0.3227(7) 0.5027(6) 0.7661(5) 0.0366(15) Uani 1 1 d .
H7 H 0.3701 0.4769 0.7144 0.044 Uiso 1 1 calc R
C6 C 0.3921(6) 0.5524(5) 0.8218(4) 0.0316(14) Uani 1 1 d .
C15 C 0.3401(6) 0.7591(6) 1.0690(5) 0.0379(15) Uani 1 1 d .
H15 H 0.3926 0.8077 1.0237 0.045 Uiso 1 1 calc R
C2 C 0.7982(6) 0.3845(5) 0.7959(5) 0.0357(15) Uani 1 1 d .
H2 H 0.8441 0.4344 0.7475 0.043 Uiso 1 1 calc R
C13 C 0.3941(6) 0.6279(5) 0.9655(4) 0.0322(14) Uani 1 1 d .
C3 C 0.7915(7) 0.2775(6) 0.7854(5) 0.0382(15) Uani 1 1 d .
C8 C 0.1834(6) 0.4910(6) 0.7866(5) 0.0373(15) Uani 1 1 d .
C9 C 0.1115(6) 0.5294(6) 0.8632(4) 0.0377(16) Uani 1 1 d .
H9 H 0.0157 0.5254 0.8745 0.045 Uiso 1 1 calc R
C21 C 0.8010(8) 0.7234(6) 0.9771(5) 0.0437(17) Uani 1 1 d .
H21A H 0.8834 0.6698 0.9813 0.052 Uiso 1 1 calc R
H21B H 0.7304 0.6911 1.0246 0.052 Uiso 1 1 calc R
C22 C 0.8358(8) 0.8299(6) 0.9993(5) 0.0483(18) Uani 1 1 d .
C10 C 0.1800(6) 0.5716(6) 0.9196(5) 0.0357(15) Uani 1 1 d .
H10 H 0.1315 0.5949 0.9721 0.043 Uiso 1 1 calc R
C4 C 0.7202(7) 0.2049(5) 0.8535(5) 0.0397(16) Uani 1 1 d .
H4 H 0.7133 0.1316 0.8467 0.048 Uiso 1 1 calc R
C5 C 0.8662(9) 0.1386(7) 0.6981(6) 0.061(2) Uani 1 1 d .
H5A H 0.9114 0.0915 0.7513 0.092 Uiso 1 1 calc R
H5B H 0.9187 0.1297 0.6396 0.092 Uiso 1 1 calc R
H5C H 0.7739 0.1170 0.6981 0.092 Uiso 1 1 calc R
C27 C 0.9414(8) 0.7692(7) 0.6053(6) 0.056(2) Uani 1 1 d .
C12 C 0.1768(9) 0.4009(8) 0.6589(6) 0.063(2) Uani 1 1 d .
H12A H 0.2144 0.4611 0.6118 0.095 Uiso 1 1 calc R
H12B H 0.1110 0.3672 0.6309 0.095 Uiso 1 1 calc R
H12C H 0.2510 0.3449 0.6812 0.095 Uiso 1 1 calc R
C23 C 0.8893(10) 0.8022(7) 1.0946(6) 0.072(3) Uani 1 1 d .
H23A H 0.9195 0.8688 1.1085 0.109 Uiso 1 1 calc R
H23B H 0.9666 0.7451 1.0961 0.109 Uiso 1 1 calc R
H23C H 0.8169 0.7746 1.1416 0.109 Uiso 1 1 calc R
C17 C 0.3887(9) 0.9609(7) 0.7128(6) 0.060(2) Uani 1 1 d .
C25 C 0.7068(11) 0.9094(8) 0.9972(7) 0.081(3) Uani 1 1 d .
H25A H 0.6701 0.9220 0.9357 0.121 Uiso 1 1 calc R
H25B H 0.7284 0.9799 1.0087 0.121 Uiso 1 1 calc R
H25C H 0.6388 0.8775 1.0458 0.121 Uiso 1 1 calc R
C26 C 0.8868(9) 0.6665(9) 0.6628(8) 0.083(3) Uani 1 1 d .
H26A H 0.8855 0.6134 0.6218 0.100 Uiso 1 1 calc R
H26B H 0.9507 0.6327 0.7114 0.100 Uiso 1 1 calc R
C24 C 0.9451(12) 0.8786(9) 0.9285(7) 0.096(4) Uani 1 1 d .
H24A H 0.9113 0.8959 0.8659 0.144 Uiso 1 1 calc R
H24B H 1.0261 0.8251 0.9299 0.144 Uiso 1 1 calc R
H24C H 0.9691 0.9464 0.9438 0.144 Uiso 1 1 calc R
C16 C 0.3951(12) 0.8514(10) 0.7729(9) 0.106(4) Uani 1 1 d .
H16A H 0.3612 0.8579 0.8373 0.128 Uiso 1 1 calc R
H16B H 0.3332 0.8068 0.7511 0.128 Uiso 1 1 calc R
C29 C 0.949(2) 0.8441(14) 0.6706(11) 0.190(10) Uani 1 1 d .
H29A H 0.8565 0.8716 0.6906 0.285 Uiso 1 1 calc R
H29B H 0.9998 0.9067 0.6386 0.285 Uiso 1 1 calc R
H29C H 0.9959 0.8032 0.7255 0.285 Uiso 1 1 calc R
C30 C 1.0863(11) 0.7372(11) 0.5668(9) 0.118(5) Uani 1 1 d .
H30A H 1.0838 0.6820 0.5288 0.176 Uiso 1 1 calc R
H30B H 1.1436 0.7061 0.6189 0.176 Uiso 1 1 calc R
H30C H 1.1244 0.8031 0.5279 0.176 Uiso 1 1 calc R
C20 C 0.2442(12) 1.0175(11) 0.7198(10) 0.122(5) Uani 1 1 d .
H20A H 0.2466 1.0979 0.7003 0.184 Uiso 1 1 calc R
H20B H 0.2051 0.9988 0.7846 0.184 Uiso 1 1 calc R
H20C H 0.1878 0.9923 0.6788 0.184 Uiso 1 1 calc R
C28 C 0.8484(13) 0.8244(12) 0.5289(9) 0.129(5) Uani 1 1 d .
H28A H 0.8272 0.7694 0.4953 0.194 Uiso 1 1 calc R
H28B H 0.8941 0.8830 0.4850 0.194 Uiso 1 1 calc R
H28C H 0.7636 0.8566 0.5569 0.194 Uiso 1 1 calc R
C19 C 0.4871(17) 1.0271(12) 0.7514(15) 0.179(8) Uani 1 1 d .
H19A H 0.5811 0.9935 0.7443 0.269 Uiso 1 1 calc R
H19B H 0.4611 1.0252 0.8179 0.269 Uiso 1 1 calc R
H19C H 0.4809 1.1040 0.7163 0.269 Uiso 1 1 calc R
C18 C 0.422(2) 0.9556(19) 0.6168(11) 0.252(15) Uani 1 1 d .
H18A H 0.4989 0.9997 0.5917 0.377 Uiso 1 1 calc R
H18B H 0.3431 0.9849 0.5807 0.377 Uiso 1 1 calc R
H18C H 0.4483 0.8784 0.6124 0.377 Uiso 1 1 calc R

loop_
_atom_site_aniso_label
_atom_site_aniso_U_11
_atom_site_aniso_U_22
_atom_site_aniso_U_33
_atom_site_aniso_U_23
_atom_site_aniso_U_13
_atom_site_aniso_U_12
Ta1 0.02942(16) 0.03073(16) 0.03315(17) -0.00428(11) 0.00319(11) -0.00810(11)
O1 0.028(2) 0.029(2) 0.040(2) -0.0106(19) -0.0018(18) -0.0055(18)
O3 0.028(2) 0.046(3) 0.037(3) -0.012(2) 0.0065(19) -0.016(2)
O6 0.040(3) 0.034(3) 0.040(3) -0.010(2) 0.005(2) -0.015(2)
O2 0.026(2) 0.051(3) 0.038(3) -0.014(2) 0.0034(19) -0.007(2)
O7 0.046(3) 0.046(3) 0.039(3) 0.002(2) 0.009(2) -0.016(2)
O4 0.042(3) 0.066(4) 0.047(3) -0.022(3) -0.001(2) -0.018(2)
O8 0.068(3) 0.044(3) 0.044(3) -0.020(2) 0.017(2) -0.011(3)
O5 0.050(3) 0.045(3) 0.053(3) -0.001(2) -0.004(2) 0.010(2)
C1 0.024(3) 0.033(3) 0.032(3) -0.009(3) -0.005(2) -0.004(3)
C14 0.030(3) 0.029(3) 0.029(3) -0.010(3) -0.001(3) -0.004(3)
C11 0.027(3) 0.032(3) 0.030(3) -0.007(3) 0.001(3) -0.002(3)
C7 0.036(4) 0.041(4) 0.034(4) -0.011(3) 0.002(3) -0.007(3)
C6 0.025(3) 0.035(3) 0.035(3) -0.003(3) -0.002(3) -0.008(3)
C15 0.035(4) 0.041(4) 0.038(4) -0.006(3) 0.004(3) -0.014(3)
C2 0.034(3) 0.037(4) 0.037(4) -0.008(3) 0.005(3) -0.010(3)
C13 0.033(3) 0.026(3) 0.034(3) -0.004(3) 0.000(3) 0.003(3)
C3 0.036(4) 0.043(4) 0.038(4) -0.013(3) 0.004(3) -0.010(3)
C8 0.034(3) 0.043(4) 0.036(4) -0.005(3) -0.007(3) -0.007(3)
C9 0.025(3) 0.056(4) 0.033(4) -0.007(3) 0.003(3) -0.012(3)
C21 0.051(4) 0.034(4) 0.045(4) -0.003(3) -0.002(3) -0.009(3)
C22 0.066(5) 0.033(4) 0.048(4) -0.009(3) -0.004(4) -0.018(4)
C10 0.027(3) 0.043(4) 0.033(4) -0.004(3) 0.001(3) 0.000(3)
C4 0.052(4) 0.027(4) 0.042(4) -0.013(3) 0.004(3) -0.011(3)
C5 0.076(6) 0.052(5) 0.057(5) -0.026(4) 0.015(4) -0.006(4)
C27 0.055(5) 0.062(5) 0.048(5) 0.000(4) 0.009(4) -0.026(4)
C12 0.061(5) 0.088(7) 0.057(5) -0.042(5) 0.002(4) -0.028(5)
C23 0.097(7) 0.054(5) 0.072(6) -0.007(4) -0.036(5) -0.017(5)
C17 0.063(5) 0.053(5) 0.058(5) -0.006(4) -0.006(4) 0.011(4)
C25 0.111(8) 0.050(5) 0.087(7) -0.024(5) -0.029(6) 0.012(5)
C26 0.061(6) 0.078(7) 0.089(7) 0.010(6) 0.023(5) 0.005(5)
C24 0.138(10) 0.082(8) 0.083(7) -0.023(6) 0.011(7) -0.076(7)
C16 0.104(9) 0.081(8) 0.109(9) 0.017(7) -0.008(7) 0.022(7)
C29 0.28(2) 0.174(16) 0.154(14) -0.101(13) 0.129(14) -0.166(16)
C30 0.071(7) 0.131(11) 0.115(10) 0.027(8) 0.035(7) -0.004(7)
C20 0.094(9) 0.101(10) 0.159(13) -0.015(9) -0.017(9) 0.025(8)
C28 0.098(9) 0.149(13) 0.103(10) 0.040(9) 0.009(8) 0.003(9)
C19 0.155(14) 0.086(11) 0.32(3) -0.073(13) -0.078(16) -0.022(10)
C18 0.29(3) 0.28(3) 0.101(13) 0.004(15) 0.030(14) 0.17(2)

loop_
_atom_type_symbol
_atom_type_description
_atom_type_scat_dispersion_real
_atom_type_scat_dispersion_imag
_atom_type_scat_source
C C 0.0033 0.0016 'International Tables Vol C Tables 4.2.6.8 and 6.1.1.4'
H H 0.0000 0.0000 'International Tables Vol C Tables 4.2.6.8 and 6.1.1.4'
O O 0.0106 0.0060 'International Tables Vol C Tables 4.2.6.8 and 6.1.1.4'
Ta Ta -0.7052 6.5227 'International Tables Vol C Tables 4.2.6.8 and 6.1.1.4'

loop_
_geom_angle_atom_site_label_1
_geom_angle_atom_site_label_2
_geom_angle_atom_site_label_3
_geom_angle
_geom_angle_site_symmetry_1
_geom_angle_site_symmetry_3
O7 Ta1 O6 101.2(2) . .
O7 Ta1 O5 94.0(2) . .
O6 Ta1 O5 97.2(2) . .
O7 Ta1 O1 94.29(19) . .
O6 Ta1 O1 87.44(18) . .
O5 Ta1 O1 169.55(19) . .
O7 Ta1 O2 96.66(19) . .
O6 Ta1 O2 159.89(19) . .
O5 Ta1 O2 90.6(2) . .
O1 Ta1 O2 82.13(18) . .
O7 Ta1 O3 175.90(18) . .
O6 Ta1 O3 82.82(17) . .
O5 Ta1 O3 84.9(2) . .
O1 Ta1 O3 86.40(17) . .
O2 Ta1 O3 79.42(17) . .
C1 O1 Ta1 132.4(4) . .
C13 O3 Ta1 132.6(4) . .
C21 O6 Ta1 139.7(4) . .
C6 O2 Ta1 134.4(4) . .
C26 O7 Ta1 146.7(6) . .
C8 O4 C12 119.1(5) . .
C3 O8 C5 116.8(6) . .
C16 O5 Ta1 151.0(6) . .
O1 C1 C2 119.9(6) . .
O1 C1 C14 121.9(5) . 2_667
C2 C1 C14 118.1(6) . 2_667
C15 C14 C1 118.6(6) . 2_667
C15 C14 C13 116.7(6) . .
C1 C14 C13 124.6(6) 2_667 .
C6 C11 C10 117.4(6) . .
C6 C11 C13 121.6(5) . .
C10 C11 C13 120.9(6) . .
C8 C7 C6 119.8(6) . .
C8 C7 H7 120.1 . .
C6 C7 H7 120.1 . .
O2 C6 C7 117.1(6) . .
O2 C6 C11 122.8(6) . .
C7 C6 C11 120.0(5) . .
C4 C15 C14 122.5(6) 2_667 .
C4 C15 H15 118.8 2_667 .
C14 C15 H15 118.8 . .
C1 C2 C3 122.1(6) . .
C1 C2 H2 118.9 . .
C3 C2 H2 118.9 . .
O3 C13 C11 122.5(6) . .
O3 C13 C14 114.7(6) . .
C11 C13 C14 122.7(5) . .
O8 C3 C2 115.6(6) . .
O8 C3 C4 124.7(6) . .
C2 C3 C4 119.7(6) . .
O4 C8 C7 123.2(6) . .
O4 C8 C9 116.2(6) . .
C7 C8 C9 120.6(6) . .
C10 C9 C8 119.4(6) . .
C10 C9 H9 120.3 . .
C8 C9 H9 120.3 . .
O6 C21 C22 112.9(6) . .
O6 C21 H21A 109.0 . .
C22 C21 H21A 109.0 . .
O6 C21 H21B 109.0 . .
C22 C21 H21B 109.0 . .
H21A C21 H21B 107.8 . .
C23 C22 C24 109.0(8) . .
C23 C22 C21 107.9(6) . .
C24 C22 C21 109.5(7) . .
C23 C22 C25 111.0(7) . .
C24 C22 C25 111.0(8) . .
C21 C22 C25 108.5(7) . .
C9 C10 C11 122.4(6) . .
C9 C10 H10 118.8 . .
C11 C10 H10 118.8 . .
C15 C4 C3 118.7(6) 2_667 .
C15 C4 H4 120.7 2_667 .
C3 C4 H4 120.7 . .
O8 C5 H5A 109.5 . .
O8 C5 H5B 109.5 . .
H5A C5 H5B 109.5 . .
O8 C5 H5C 109.5 . .
H5A C5 H5C 109.5 . .
H5B C5 H5C 109.5 . .
C29 C27 C26 106.5(9) . .
C29 C27 C28 110.2(13) . .
C26 C27 C28 110.9(9) . .
C29 C27 C30 108.6(11) . .
C26 C27 C30 107.7(8) . .
C28 C27 C30 112.8(9) . .
O4 C12 H12A 109.5 . .
O4 C12 H12B 109.5 . .
H12A C12 H12B 109.5 . .
O4 C12 H12C 109.5 . .
H12A C12 H12C 109.5 . .
H12B C12 H12C 109.5 . .
C22 C23 H23A 109.5 . .
C22 C23 H23B 109.5 . .
H23A C23 H23B 109.5 . .
C22 C23 H23C 109.5 . .
H23A C23 H23C 109.5 . .
H23B C23 H23C 109.5 . .
C18 C17 C16 111.2(12) . .
C18 C17 C20 107.4(11) . .
C16 C17 C20 109.8(9) . .
C18 C17 C19 113.4(15) . .
C16 C17 C19 106.2(10) . .
C20 C17 C19 108.9(10) . .
C22 C25 H25A 109.5 . .
C22 C25 H25B 109.5 . .
H25A C25 H25B 109.5 . .
C22 C25 H25C 109.5 . .
H25A C25 H25C 109.5 . .
H25B C25 H25C 109.5 . .
O7 C26 C27 115.8(8) . .
O7 C26 H26A 108.3 . .
C27 C26 H26A 108.3 . .
O7 C26 H26B 108.3 . .
C27 C26 H26B 108.3 . .
H26A C26 H26B 107.4 . .
C22 C24 H24A 109.5 . .
C22 C24 H24B 109.5 . .
H24A C24 H24B 109.5 . .
C22 C24 H24C 109.5 . .
H24A C24 H24C 109.5 . .
H24B C24 H24C 109.5 . .
O5 C16 C17 114.0(9) . .
O5 C16 H16A 108.8 . .
C17 C16 H16A 108.8 . .
O5 C16 H16B 108.8 . .
C17 C16 H16B 108.8 . .
H16A C16 H16B 107.6 . .
C27 C29 H29A 109.5 . .
C27 C29 H29B 109.5 . .
H29A C29 H29B 109.5 . .
C27 C29 H29C 109.5 . .
H29A C29 H29C 109.5 . .
H29B C29 H29C 109.5 . .
C27 C30 H30A 109.5 . .
C27 C30 H30B 109.5 . .
H30A C30 H30B 109.5 . .
C27 C30 H30C 109.5 . .
H30A C30 H30C 109.5 . .
H30B C30 H30C 109.5 . .
C17 C20 H20A 109.5 . .
C17 C20 H20B 109.5 . .
H20A C20 H20B 109.5 . .
C17 C20 H20C 109.5 . .
H20A C20 H20C 109.5 . .
H20B C20 H20C 109.5 . .
C27 C28 H28A 109.5 . .
C27 C28 H28B 109.5 . .
H28A C28 H28B 109.5 . .
C27 C28 H28C 109.5 . .
H28A C28 H28C 109.5 . .
H28B C28 H28C 109.5 . .
C17 C19 H19A 109.5 . .
C17 C19 H19B 109.5 . .
H19A C19 H19B 109.5 . .
C17 C19 H19C 109.5 . .
H19A C19 H19C 109.5 . .
H19B C19 H19C 109.5 . .
C17 C18 H18A 109.5 . .
C17 C18 H18B 109.5 . .
H18A C18 H18B 109.5 . .
C17 C18 H18C 109.5 . .
H18A C18 H18C 109.5 . .
H18B C18 H18C 109.5 . .

loop_
_geom_bond_atom_site_label_1
_geom_bond_atom_site_label_2
_geom_bond_distance
_geom_bond_site_symmetry_2
Ta1 O7 1.865(5) .
Ta1 O6 1.878(4) .
Ta1 O5 1.882(5) .
Ta1 O1 2.003(4) .
Ta1 O2 2.003(4) .
Ta1 O3 2.152(4) .
O1 C1 1.340(7) .
O3 C13 1.271(7) .
O6 C21 1.412(8) .
O2 C6 1.319(7) .
O7 C26 1.400(9) .
O4 C8 1.348(7) .
O4 C12 1.435(8) .
O8 C3 1.369(8) .
O8 C5 1.431(9) .
O5 C16 1.427(11) .
C1 C2 1.383(9) .
C1 C14 1.411(9) 2_667
C14 C15 1.390(9) .
C14 C1 1.411(9) 2_667
C14 C13 1.489(8) .
C11 C6 1.421(9) .
C11 C10 1.437(8) .
C11 C13 1.438(8) .
C7 C8 1.398(9) .
C7 C6 1.399(9) .
C7 H7 0.9500 .
C15 C4 1.372(9) 2_667
C15 H15 0.9500 .
C2 C3 1.384(9) .
C2 H2 0.9500 .
C3 C4 1.385(9) .
C8 C9 1.415(9) .
C9 C10 1.344(9) .
C9 H9 0.9500 .
C21 C22 1.517(9) .
C21 H21A 0.9900 .
C21 H21B 0.9900 .
C22 C23 1.500(11) .
C22 C24 1.505(12) .
C22 C25 1.520(12) .
C10 H10 0.9500 .
C4 C15 1.372(9) 2_667
C4 H4 0.9500 .
C5 H5A 0.9800 .
C5 H5B 0.9800 .
C5 H5C 0.9800 .
C27 C29 1.490(15) .
C27 C26 1.493(12) .
C27 C28 1.514(14) .
C27 C30 1.530(13) .
C12 H12A 0.9800 .
C12 H12B 0.9800 .
C12 H12C 0.9800 .
C23 H23A 0.9800 .
C23 H23B 0.9800 .
C23 H23C 0.9800 .
C17 C18 1.431(17) .
C17 C16 1.449(13) .
C17 C20 1.523(13) .
C17 C19 1.564(16) .
C25 H25A 0.9800 .
C25 H25B 0.9800 .
C25 H25C 0.9800 .
C26 H26A 0.9900 .
C26 H26B 0.9900 .
C24 H24A 0.9800 .
C24 H24B 0.9800 .
C24 H24C 0.9800 .
C16 H16A 0.9900 .
C16 H16B 0.9900 .
C29 H29A 0.9800 .
C29 H29B 0.9800 .
C29 H29C 0.9800 .
C30 H30A 0.9800 .
C30 H30B 0.9800 .
C30 H30C 0.9800 .
C20 H20A 0.9800 .
C20 H20B 0.9800 .
C20 H20C 0.9800 .
C28 H28A 0.9800 .
C28 H28B 0.9800 .
C28 H28C 0.9800 .
C19 H19A 0.9800 .
C19 H19B 0.9800 .
C19 H19C 0.9800 .
C18 H18A 0.9800 .
C18 H18B 0.9800 .
C18 H18C 0.9800 .
